data_4316510
loop_
_publ_author_name
'Volodimir D. Vreshch'
'Jen-Hsien Yang'
'Haitao Zhang'
'Alexander S. Filatov'
'Evgeny V. Dikarev'

_publ_contact_author_address
;
 Department of Chemistry
 University at Albany, SUNY
 1400 Washington Avenue
 Albany, NY 12222
;
_publ_contact_author_email dikarev@albany.edu
_publ_contact_author_fax (518)4423462
_publ_contact_author_name 'Evgeny V. Dikarev'
_publ_contact_author_phone (518)4424401
_publ_section_title
;
 Monomeric Square-Planar Cobalt(II) Acetylacetonate: Mystery or Mistake?
;
_journal_name_full 'Inorganic Chemistry'
_journal_page_first 8430
_journal_page_last 8434
_journal_paper_doi 10.1021/ic100963r
_journal_volume 49
_journal_year 2010
_chemical_formula_moiety 'C40 H56 Co4 O16'
_chemical_formula_sum 'C40 H56 Co4 O16'
_chemical_formula_weight 1028.57
_chemical_name_systematic
;
 (2,4-Pentanedionato) cobalt(ii)
;
_space_group_IT_number 2
_symmetry_cell_setting triclinic
_symmetry_space_group_name_Hall '-P 1'
_symmetry_space_group_name_H-M 'P -1'
_atom_sites_solution_hydrogens geom
_atom_sites_solution_primary direct
_atom_sites_solution_secondary difmap
_cell_angle_alpha 87.018(2)
_cell_angle_beta 89.937(2)
_cell_angle_gamma 81.686(2)
_cell_formula_units_Z 1
_cell_length_a 8.4866(8)
_cell_length_b 10.1743(10)
_cell_length_c 13.5665(13)
_cell_measurement_reflns_used 5220
_cell_measurement_temperature 173(2)
_cell_measurement_theta_max 27.03
_cell_measurement_theta_min 2.43
_cell_volume 1157.50(19)
_computing_cell_refinement 'Bruker SMART'
_computing_data_collection 'Bruker SMART'
_computing_data_reduction 'Bruker SAINT'
_computing_molecular_graphics 'Bruker SHELXTL'
_computing_publication_material 'Bruker SHELXTL'
_computing_structure_refinement 'SHELXL-97 (Sheldrick, 1997)'
_computing_structure_solution 'Bruker SHELXTL'
_diffrn_ambient_temperature 173(2)
_diffrn_measured_fraction_theta_full 0.989
_diffrn_measured_fraction_theta_max 0.973
_diffrn_measurement_device_type 'Bruker SMART APEX CCD area-detector'
_diffrn_measurement_method '0.30\% \w scans'
_diffrn_radiation_monochromator graphite
_diffrn_radiation_type MoK\a
_diffrn_radiation_wavelength 0.71073
_diffrn_reflns_av_R_equivalents 0.0207
_diffrn_reflns_av_unetI/netI 0.035
_diffrn_reflns_limit_h_max 10
_diffrn_reflns_limit_h_min -10
_diffrn_reflns_limit_k_max 13
_diffrn_reflns_limit_k_min -13
_diffrn_reflns_limit_l_max 17
_diffrn_reflns_limit_l_min -17
_diffrn_reflns_number 9539
_diffrn_reflns_theta_full 25
_diffrn_reflns_theta_max 27.07
_diffrn_reflns_theta_min 2.03
_exptl_absorpt_coefficient_mu 1.473
_exptl_absorpt_correction_T_max 0.9168
_exptl_absorpt_correction_T_min 0.8203
_exptl_absorpt_correction_type empirical
_exptl_absorpt_process_details 'SADABS (Sheldrick, 1996)'
_exptl_crystal_colour purple
_exptl_crystal_density_diffrn 1.476
_exptl_crystal_density_method 'not measured'
_exptl_crystal_description block
_exptl_crystal_F_000 532
_exptl_crystal_size_max 0.14
_exptl_crystal_size_mid 0.08
_exptl_crystal_size_min 0.06
_refine_diff_density_max 0.544
_refine_diff_density_min -0.27
_refine_diff_density_rms 0.067
_refine_ls_extinction_method none
_refine_ls_goodness_of_fit_ref 1.044
_refine_ls_hydrogen_treatment noref
_refine_ls_matrix_type full
_refine_ls_number_parameters 279
_refine_ls_number_reflns 4949
_refine_ls_number_restraints 0
_refine_ls_restrained_S_all 1.044
_refine_ls_R_factor_all 0.0489
_refine_ls_R_factor_gt 0.0359
_refine_ls_shift/su_max 0.003
_refine_ls_shift/su_mean 0
_refine_ls_structure_factor_coef Fsqd
_refine_ls_weighting_details 'calc w=1/[\s^2^(Fo^2^)+(0.0528P)^2^+0.0377P] where P=(Fo^2^+2Fc^2^)/3'
_refine_ls_weighting_scheme calc
_refine_ls_wR_factor_gt 0.0884
_refine_ls_wR_factor_ref 0.095
_reflns_number_gt 3921
_reflns_number_total 4949
_reflns_threshold_expression >2sigma(I)
_cod_data_source_file ic100963r_si_001_2.cif
_cod_data_source_block 1
_cod_depositor_comments
;
The following automatic conversions were performed:

'_symmetry_cell_setting' value 'Triclinic' changed to 'triclinic'
according to the built-in table from CIF Core dictionary named
'cif_core.dic' version 2.4.1 from 2010-06-29.

Automatic conversion script
Id: cif_fix_values 1646 2011-03-28 12:23:43Z adriana 
;
_cod_database_code 4316510

loop_
_symmetry_equiv_pos_as_xyz
'x, y, z'
'-x, -y, -z'

loop_
_atom_site_label
_atom_site_type_symbol
_atom_site_fract_x
_atom_site_fract_y
_atom_site_fract_z
_atom_site_U_iso_or_equiv
_atom_site_adp_type
_atom_site_occupancy
_atom_site_symmetry_multiplicity
_atom_site_calc_flag
_atom_site_refinement_flags
_atom_site_disorder_assembly
_atom_site_disorder_group
Co1 Co 0.37602(4) 0.27441(3) 0.23736(2) 0.03127(11) Uani 1 1 d . . .
Co2 Co 0.53081(4) 0.10665(3) 0.40772(2) 0.02781(10) Uani 1 1 d . . .
O1 O 0.4674(2) 0.43769(17) 0.19178(13) 0.0362(4) Uani 1 1 d . . .
O2 O 0.1549(2) 0.37827(18) 0.23338(14) 0.0423(4) Uani 1 1 d . . .
O3 O 0.3508(2) 0.21564(18) 0.09851(13) 0.0417(4) Uani 1 1 d . . .
O4 O 0.3214(2) 0.09543(16) 0.29638(12) 0.0336(4) Uani 1 1 d . . .
O5 O 0.60555(19) 0.15996(16) 0.26929(12) 0.0326(4) Uani 1 1 d . . .
O6 O 0.74614(19) 0.13580(18) 0.45853(12) 0.0364(4) Uani 1 1 d . . .
O7 O 0.4109(2) 0.29491(16) 0.39654(12) 0.0342(4) Uani 1 1 d . . .
O8 O 0.43262(18) 0.09591(15) 0.55042(12) 0.0294(4) Uani 1 1 d . . .
C1 C 0.4866(3) 0.6381(3) 0.1004(2) 0.0487(7) Uani 1 1 d . . .
H1A H 0.5746 0.6479 0.1449 0.073 Uiso 1 1 calc R . .
H1B H 0.4194 0.7243 0.089 0.073 Uiso 1 1 calc R . .
H1C H 0.5295 0.6066 0.0374 0.073 Uiso 1 1 calc R . .
C2 C 0.3888(3) 0.5391(2) 0.14645(18) 0.0343(6) Uani 1 1 d . . .
C3 C 0.2233(3) 0.5634(3) 0.1379(2) 0.0417(6) Uani 1 1 d . . .
H3 H 0.179 0.6397 0.0985 0.05 Uiso 1 1 calc R . .
C4 C 0.1166(3) 0.4862(3) 0.1816(2) 0.0423(6) Uani 1 1 d . . .
C5 C -0.0593(4) 0.5335(4) 0.1686(3) 0.0734(11) Uani 1 1 d . . .
H5A H -0.0949 0.5066 0.105 0.11 Uiso 1 1 calc R . .
H5B H -0.0794 0.6307 0.1704 0.11 Uiso 1 1 calc R . .
H5C H -0.1178 0.494 0.2221 0.11 Uiso 1 1 calc R . .
C6 C 0.2474(5) 0.1087(4) -0.0315(2) 0.0766(12) Uani 1 1 d . . .
H6A H 0.2067 0.1971 -0.0609 0.115 Uiso 1 1 calc R . .
H6B H 0.1674 0.0493 -0.0387 0.115 Uiso 1 1 calc R . .
H6C H 0.3453 0.0729 -0.0651 0.115 Uiso 1 1 calc R . .
C7 C 0.2825(3) 0.1191(3) 0.0771(2) 0.0424(6) Uani 1 1 d . . .
C8 C 0.2391(3) 0.0203(3) 0.1450(2) 0.0414(6) Uani 1 1 d . . .
H8 H 0.1869 -0.0463 0.118 0.05 Uiso 1 1 calc R . .
C9 C 0.2639(3) 0.0094(2) 0.24565(19) 0.0332(5) Uani 1 1 d . . .
C10 C 0.2182(4) -0.1103(3) 0.3025(2) 0.0477(7) Uani 1 1 d . . .
H10A H 0.3008 -0.1432 0.3518 0.071 Uiso 1 1 calc R . .
H10B H 0.2075 -0.1802 0.257 0.071 Uiso 1 1 calc R . .
H10C H 0.1165 -0.0853 0.3358 0.071 Uiso 1 1 calc R . .
C11 C 0.2898(4) 0.5120(3) 0.4320(2) 0.0464(7) Uani 1 1 d . . .
H11A H 0.3613 0.545 0.3828 0.07 Uiso 1 1 calc R . .
H11B H 0.2846 0.5666 0.4896 0.07 Uiso 1 1 calc R . .
H11C H 0.1831 0.5169 0.4032 0.07 Uiso 1 1 calc R . .
C12 C 0.3519(3) 0.3698(2) 0.46315(19) 0.0339(6) Uani 1 1 d . . .
C13 C 0.3362(3) 0.3251(3) 0.56201(19) 0.0366(6) Uani 1 1 d . . .
H13 H 0.2999 0.3906 0.6074 0.044 Uiso 1 1 calc R . .
C14 C 0.3686(3) 0.1946(2) 0.59970(18) 0.0328(5) Uani 1 1 d . . .
C15 C 0.3182(4) 0.1607(3) 0.7035(2) 0.0509(8) Uani 1 1 d . . .
H15A H 0.23 0.1084 0.7014 0.076 Uiso 1 1 calc R . .
H15B H 0.2835 0.2429 0.737 0.076 Uiso 1 1 calc R . .
H15C H 0.4083 0.1088 0.7396 0.076 Uiso 1 1 calc R . .
C16 C 0.7621(3) 0.2255(3) 0.13462(19) 0.0458(7) Uani 1 1 d . . .
H16A H 0.6999 0.1732 0.0952 0.069 Uiso 1 1 calc R . .
H16B H 0.8747 0.2067 0.1167 0.069 Uiso 1 1 calc R . .
H16C H 0.724 0.3205 0.1217 0.069 Uiso 1 1 calc R . .
C17 C 0.7434(3) 0.1888(2) 0.24308(18) 0.0330(5) Uani 1 1 d . . .
C18 C 0.8694(3) 0.1890(3) 0.3070(2) 0.0388(6) Uani 1 1 d . . .
H18 H 0.9683 0.2042 0.2791 0.047 Uiso 1 1 calc R . .
C19 C 0.8633(3) 0.1685(2) 0.4103(2) 0.0354(6) Uani 1 1 d . . .
C20 C 1.0089(3) 0.1872(3) 0.4686(2) 0.0475(7) Uani 1 1 d . . .
H20A H 0.9764 0.2216 0.5327 0.071 Uiso 1 1 calc R . .
H20B H 1.0671 0.2505 0.4322 0.071 Uiso 1 1 calc R . .
H20C H 1.0779 0.1016 0.4786 0.071 Uiso 1 1 calc R . .

loop_
_atom_site_aniso_label
_atom_site_aniso_U_11
_atom_site_aniso_U_22
_atom_site_aniso_U_33
_atom_site_aniso_U_23
_atom_site_aniso_U_13
_atom_site_aniso_U_12
Co1 0.03060(19) 0.03052(19) 0.0321(2) 0.00783(14) -0.00088(14) -0.00587(14)
Co2 0.02558(17) 0.02966(18) 0.02768(19) 0.00590(13) 0.00195(13) -0.00494(13)
O1 0.0341(9) 0.0347(9) 0.0391(10) 0.0093(8) -0.0027(8) -0.0070(8)
O2 0.0326(10) 0.0397(10) 0.0531(12) 0.0117(9) 0.0030(8) -0.0054(8)
O3 0.0524(12) 0.0415(10) 0.0330(10) 0.0085(8) -0.0025(8) -0.0162(9)
O4 0.0372(9) 0.0321(9) 0.0314(9) 0.0055(7) -0.0007(7) -0.0074(7)
O5 0.0286(9) 0.0371(10) 0.0317(9) 0.0062(7) 0.0015(7) -0.0058(7)
O6 0.0276(9) 0.0485(11) 0.0336(10) 0.0086(8) 0.0003(7) -0.0107(8)
O7 0.0368(9) 0.0307(9) 0.0341(10) 0.0033(7) 0.0015(8) -0.0029(7)
O8 0.0296(9) 0.0298(9) 0.0280(9) 0.0039(7) 0.0019(7) -0.0032(7)
C1 0.0480(17) 0.0428(16) 0.0563(19) 0.0129(14) -0.0006(14) -0.0159(13)
C2 0.0426(14) 0.0296(13) 0.0314(13) 0.0034(10) -0.0007(11) -0.0089(11)
C3 0.0423(15) 0.0319(14) 0.0489(17) 0.0108(12) -0.0029(12) -0.0030(11)
C4 0.0337(14) 0.0398(15) 0.0512(17) 0.0012(13) -0.0022(12) 0.0006(11)
C5 0.0358(17) 0.061(2) 0.118(3) 0.021(2) 0.0015(18) 0.0004(15)
C6 0.140(4) 0.061(2) 0.0356(18) 0.0102(15) -0.017(2) -0.045(2)
C7 0.0524(17) 0.0419(15) 0.0323(14) 0.0049(12) -0.0019(12) -0.0073(13)
C8 0.0526(17) 0.0384(14) 0.0355(15) 0.0021(11) -0.0029(12) -0.0156(12)
C9 0.0305(12) 0.0320(13) 0.0370(14) 0.0036(11) 0.0029(10) -0.0062(10)
C10 0.066(2) 0.0421(16) 0.0393(16) 0.0071(12) -0.0015(14) -0.0244(14)
C11 0.0595(18) 0.0311(14) 0.0472(17) 0.0014(12) -0.0021(14) -0.0033(13)
C12 0.0322(13) 0.0291(12) 0.0412(15) -0.0001(11) -0.0028(11) -0.0083(10)
C13 0.0413(15) 0.0342(14) 0.0340(14) -0.0049(11) 0.0020(11) -0.0035(11)
C14 0.0310(12) 0.0372(14) 0.0303(13) -0.0008(11) 0.0006(10) -0.0059(11)
C15 0.069(2) 0.0452(17) 0.0344(16) 0.0001(12) 0.0124(14) 0.0046(15)
C16 0.0464(16) 0.0539(17) 0.0352(15) 0.0093(13) 0.0118(12) -0.0053(13)
C17 0.0308(13) 0.0321(13) 0.0343(14) 0.0061(10) 0.0070(10) -0.0012(10)
C18 0.0281(13) 0.0457(15) 0.0419(15) 0.0099(12) 0.0078(11) -0.0075(11)
C19 0.0277(12) 0.0348(13) 0.0434(15) 0.0041(11) 0.0007(11) -0.0058(10)
C20 0.0287(14) 0.0625(19) 0.0525(18) 0.0023(15) -0.0012(12) -0.0123(13)

loop_
_atom_type_symbol
_atom_type_description
_atom_type_scat_dispersion_real
_atom_type_scat_dispersion_imag
_atom_type_scat_source
C C 0.0033 0.0016 'International Tables Vol C Tables 4.2.6.8 and 6.1.1.4'
H H 0 0 'International Tables Vol C Tables 4.2.6.8 and 6.1.1.4'
O O 0.0106 0.006 'International Tables Vol C Tables 4.2.6.8 and 6.1.1.4'
Co Co 0.3494 0.9721 'International Tables Vol C Tables 4.2.6.8 and 6.1.1.4'

loop_
_geom_angle_atom_site_label_1
_geom_angle_atom_site_label_2
_geom_angle_atom_site_label_3
_geom_angle
_geom_angle_site_symmetry_1
_geom_angle_site_symmetry_3
_geom_angle_publ_flag
O1 Co1 O2 90.51(7) . . ?
O1 Co1 O3 93.65(7) . . ?
O2 Co1 O3 91.35(8) . . ?
O1 Co1 O4 169.63(7) . . ?
O2 Co1 O4 98.68(7) . . ?
O3 Co1 O4 90.95(7) . . ?
O1 Co1 O5 93.73(7) . . ?
O2 Co1 O5 169.87(7) . . ?
O3 Co1 O5 97.55(7) . . ?
O4 Co1 O5 76.44(6) . . ?
O1 Co1 O7 96.28(7) . . ?
O2 Co1 O7 94.52(7) . . ?
O3 Co1 O7 168.41(7) . . ?
O4 Co1 O7 78.30(6) . . ?
O5 Co1 O7 75.88(6) . . ?
O1 Co1 Co2 118.63(5) . . ?
O2 Co1 Co2 126.75(5) . . ?
O3 Co1 Co2 126.28(5) . . ?
O4 Co1 Co2 51.64(5) . . ?
O5 Co1 Co2 43.39(4) . . ?
O7 Co1 Co2 42.87(4) . . ?
O6 Co2 O7 102.20(7) . . ?
O6 Co2 O5 87.47(7) . . ?
O7 Co2 O5 81.95(7) . . ?
O6 Co2 O8 93.36(7) . 2_656 ?
O7 Co2 O8 156.33(7) . 2_656 ?
O5 Co2 O8 116.83(7) . 2_656 ?
O6 Co2 O8 93.44(6) . . ?
O7 Co2 O8 85.70(6) . . ?
O5 Co2 O8 167.52(6) . . ?
O8 Co2 O8 75.56(7) 2_656 . ?
O6 Co2 O4 159.76(6) . . ?
O7 Co2 O4 75.53(6) . . ?
O5 Co2 O4 72.29(6) . . ?
O8 Co2 O4 95.76(6) 2_656 . ?
O8 Co2 O4 106.31(6) . . ?
O6 Co2 Co1 120.59(5) . . ?
O7 Co2 Co1 47.55(5) . . ?
O5 Co2 Co1 46.07(5) . . ?
O8 Co2 Co1 135.80(5) 2_656 . ?
O8 Co2 Co1 124.44(4) . . ?
O4 Co2 Co1 43.49(4) . . ?
C2 O1 Co1 124.56(16) . . ?
C4 O2 Co1 123.61(17) . . ?
C7 O3 Co1 124.61(17) . . ?
C9 O4 Co1 123.88(15) . . ?
C9 O4 Co2 139.69(15) . . ?
Co1 O4 Co2 84.87(6) . . ?
C17 O5 Co2 128.37(16) . . ?
C17 O5 Co1 127.61(15) . . ?
Co2 O5 Co1 90.53(6) . . ?
C19 O6 Co2 128.70(17) . . ?
C12 O7 Co2 130.21(16) . . ?
C12 O7 Co1 137.87(16) . . ?
Co2 O7 Co1 89.58(7) . . ?
C14 O8 Co2 128.98(15) . 2_656 ?
C14 O8 Co2 126.56(15) . . ?
Co2 O8 Co2 104.44(7) 2_656 . ?
C2 C1 H1A 109.5 . . ?
C2 C1 H1B 109.5 . . ?
H1A C1 H1B 109.5 . . ?
C2 C1 H1C 109.5 . . ?
H1A C1 H1C 109.5 . . ?
H1B C1 H1C 109.5 . . ?
O1 C2 C3 124.9(2) . . ?
O1 C2 C1 115.7(2) . . ?
C3 C2 C1 119.5(2) . . ?
C4 C3 C2 126.2(2) . . ?
C4 C3 H3 116.9 . . ?
C2 C3 H3 116.9 . . ?
O2 C4 C3 125.4(2) . . ?
O2 C4 C5 116.3(3) . . ?
C3 C4 C5 118.3(3) . . ?
C4 C5 H5A 109.5 . . ?
C4 C5 H5B 109.5 . . ?
H5A C5 H5B 109.5 . . ?
C4 C5 H5C 109.5 . . ?
H5A C5 H5C 109.5 . . ?
H5B C5 H5C 109.5 . . ?
C7 C6 H6A 109.5 . . ?
C7 C6 H6B 109.5 . . ?
H6A C6 H6B 109.5 . . ?
C7 C6 H6C 109.5 . . ?
H6A C6 H6C 109.5 . . ?
H6B C6 H6C 109.5 . . ?
O3 C7 C8 125.6(3) . . ?
O3 C7 C6 116.0(2) . . ?
C8 C7 C6 118.4(3) . . ?
C9 C8 C7 127.6(3) . . ?
C9 C8 H8 116.2 . . ?
C7 C8 H8 116.2 . . ?
O4 C9 C8 125.1(2) . . ?
O4 C9 C10 116.5(2) . . ?
C8 C9 C10 118.3(2) . . ?
C9 C10 H10A 109.5 . . ?
C9 C10 H10B 109.5 . . ?
H10A C10 H10B 109.5 . . ?
C9 C10 H10C 109.5 . . ?
H10A C10 H10C 109.5 . . ?
H10B C10 H10C 109.5 . . ?
C12 C11 H11A 109.5 . . ?
C12 C11 H11B 109.5 . . ?
H11A C11 H11B 109.5 . . ?
C12 C11 H11C 109.5 . . ?
H11A C11 H11C 109.5 . . ?
H11B C11 H11C 109.5 . . ?
O7 C12 C13 123.3(2) . . ?
O7 C12 C11 117.2(2) . . ?
C13 C12 C11 119.4(2) . . ?
C14 C13 C12 126.4(2) . . ?
C14 C13 H13 116.8 . . ?
C12 C13 H13 116.8 . . ?
O8 C14 C13 124.6(2) . . ?
O8 C14 C15 116.0(2) . . ?
C13 C14 C15 119.2(2) . . ?
C14 C15 H15A 109.5 . . ?
C14 C15 H15B 109.5 . . ?
H15A C15 H15B 109.5 . . ?
C14 C15 H15C 109.5 . . ?
H15A C15 H15C 109.5 . . ?
H15B C15 H15C 109.5 . . ?
C17 C16 H16A 109.5 . . ?
C17 C16 H16B 109.5 . . ?
H16A C16 H16B 109.5 . . ?
C17 C16 H16C 109.5 . . ?
H16A C16 H16C 109.5 . . ?
H16B C16 H16C 109.5 . . ?
O5 C17 C18 124.3(2) . . ?
O5 C17 C16 116.0(2) . . ?
C18 C17 C16 119.7(2) . . ?
C17 C18 C19 125.3(2) . . ?
C17 C18 H18 117.4 . . ?
C19 C18 H18 117.4 . . ?
O6 C19 C18 125.6(2) . . ?
O6 C19 C20 117.1(2) . . ?
C18 C19 C20 117.3(2) . . ?
C19 C20 H20A 109.5 . . ?
C19 C20 H20B 109.5 . . ?
H20A C20 H20B 109.5 . . ?
C19 C20 H20C 109.5 . . ?
H20A C20 H20C 109.5 . . ?
H20B C20 H20C 109.5 . . ?

loop_
_geom_bond_atom_site_label_1
_geom_bond_atom_site_label_2
_geom_bond_distance
_geom_bond_site_symmetry_2
_geom_bond_publ_flag
Co1 O1 2.0021(17) . ?
Co1 O2 2.0152(18) . ?
Co1 O3 2.0266(19) . ?
Co1 O4 2.0648(16) . ?
Co1 O5 2.1521(16) . ?
Co1 O7 2.2047(17) . ?
Co1 Co2 2.9880(5) . ?
Co2 Co2 3.3185(6) 2_656 ?
Co2 O6 2.0208(17) . ?
Co2 O7 2.0330(17) . ?
Co2 O5 2.0529(16) . ?
Co2 O8 2.0881(16) 2_656 ?
Co2 O8 2.1106(16) . ?
Co2 O4 2.3525(17) . ?
O1 C2 1.274(3) . ?
O2 C4 1.274(3) . ?
O3 C7 1.256(3) . ?
O4 C9 1.291(3) . ?
O5 C17 1.292(3) . ?
O6 C19 1.265(3) . ?
O7 C12 1.269(3) . ?
O8 C14 1.289(3) . ?
O8 Co2 2.0881(16) 2_656 ?
C1 C2 1.506(3) . ?
C1 H1A 0.98 . ?
C1 H1B 0.98 . ?
C1 H1C 0.98 . ?
C2 C3 1.394(4) . ?
C3 C4 1.394(4) . ?
C3 H3 0.95 . ?
C4 C5 1.509(4) . ?
C5 H5A 0.98 . ?
C5 H5B 0.98 . ?
C5 H5C 0.98 . ?
C6 C7 1.515(4) . ?
C6 H6A 0.98 . ?
C6 H6B 0.98 . ?
C6 H6C 0.98 . ?
C7 C8 1.416(4) . ?
C8 C9 1.378(4) . ?
C8 H8 0.95 . ?
C9 C10 1.505(3) . ?
C10 H10A 0.98 . ?
C10 H10B 0.98 . ?
C10 H10C 0.98 . ?
C11 C12 1.505(3) . ?
C11 H11A 0.98 . ?
C11 H11B 0.98 . ?
C11 H11C 0.98 . ?
C12 C13 1.406(4) . ?
C13 C14 1.387(3) . ?
C13 H13 0.95 . ?
C14 C15 1.509(4) . ?
C15 H15A 0.98 . ?
C15 H15B 0.98 . ?
C15 H15C 0.98 . ?
C16 C17 1.513(3) . ?
C16 H16A 0.98 . ?
C16 H16B 0.98 . ?
C16 H16C 0.98 . ?
C17 C18 1.377(4) . ?
C18 C19 1.409(4) . ?
C18 H18 0.95 . ?
C19 C20 1.507(4) . ?
C20 H20A 0.98 . ?
C20 H20B 0.98 . ?
C20 H20C 0.98 . ?
